data_4125447
loop_
_publ_author_name
'Shen, Jian-Qiang'
'Liao, Pei-Qin'
'Zhou, Dong-Dong'
'He, Chun-Ting'
'Wu, Jun-Xi'
'Zhang, Wei-Xiong'
'Zhang, Jie-Peng'
'Chen, Xiao-Ming'

_publ_section_title
;
 Modular and Stepwise Synthesis of a Hybrid Metal-Organic Framework for
 Efficient Electrocatalytic Oxygen Evolution.
;
_journal_issue 5
_journal_name_full 'Journal of the American Chemical Society'
_journal_page_first 1778
_journal_page_last 1781
_journal_paper_doi 10.1021/jacs.6b12353
_journal_volume 139
_journal_year 2017
_chemical_formula_sum 'C84 H52 Co3 Fe6 N6 O41'
_chemical_formula_weight 2313.20
_chemical_name_systematic
;
 ?
;
_space_group_crystal_system cubic
_space_group_IT_number 225
_space_group_name_Hall '-F 4 2 3'
_space_group_name_H-M_alt 'F m -3 m'
_symmetry_space_group_name_Hall '-F 4 2 3'
_symmetry_space_group_name_H-M 'F m -3 m'
_atom_sites_solution_hydrogens mixed
_audit_creation_method SHELXL-2013
_cell_angle_alpha 90
_cell_angle_beta 90
_cell_angle_gamma 90
_cell_formula_units_Z 16
_cell_length_a 41.5406(2)
_cell_length_b 41.5406(2)
_cell_length_c 41.5406(2)
_cell_measurement_reflns_used 81731
_cell_measurement_temperature 150(2)
_cell_measurement_theta_max 77.281
_cell_measurement_theta_min 1.842
_cell_volume 71683.4(6)
_computing_structure_refinement 'SHELXL-2013 (Sheldrick, 2013)'
_diffrn_ambient_temperature 150(2)
_diffrn_detector_area_resol_mean graphite
_diffrn_measured_fraction_theta_full 1.000
_diffrn_measured_fraction_theta_max 0.994
_diffrn_measurement_device_type 'multiwire proportional'
_diffrn_measurement_method 'phi and omega scans'
_diffrn_radiation_type CuK\a
_diffrn_radiation_wavelength 1.54178
_diffrn_reflns_av_R_equivalents 0.0772
_diffrn_reflns_av_unetI/netI 0.0219
_diffrn_reflns_Laue_measured_fraction_full 1.000
_diffrn_reflns_Laue_measured_fraction_max 0.994
_diffrn_reflns_limit_h_max 46
_diffrn_reflns_limit_h_min -46
_diffrn_reflns_limit_k_max 52
_diffrn_reflns_limit_k_min -52
_diffrn_reflns_limit_l_max 43
_diffrn_reflns_limit_l_min -42
_diffrn_reflns_number 81731
_diffrn_reflns_point_group_measured_fraction_full 1.000
_diffrn_reflns_point_group_measured_fraction_max 0.994
_diffrn_reflns_theta_full 67.679
_diffrn_reflns_theta_max 77.281
_diffrn_reflns_theta_min 1.842
_exptl_absorpt_coefficient_mu 6.323
_exptl_crystal_colour brown
_exptl_crystal_density_diffrn 0.857
_exptl_crystal_description block
_exptl_crystal_F_000 18608
_exptl_crystal_size_max 0.200
_exptl_crystal_size_mid 0.200
_exptl_crystal_size_min 0.200
_refine_diff_density_max 1.093
_refine_diff_density_min -1.197
_refine_diff_density_rms 0.073
_refine_ls_extinction_coef 0.0000024(12)
_refine_ls_extinction_expression Fc^*^=kFc[1+0.001xFc^2^\l^3^/sin(2\q)]^-1/4^
_refine_ls_extinction_method SHELXL
_refine_ls_goodness_of_fit_ref 1.080
_refine_ls_hydrogen_treatment constr
_refine_ls_matrix_type full
_refine_ls_number_parameters 139
_refine_ls_number_reflns 3686
_refine_ls_number_restraints 6
_refine_ls_restrained_S_all 1.080
_refine_ls_R_factor_all 0.0521
_refine_ls_R_factor_gt 0.0470
_refine_ls_shift/su_max 0.002
_refine_ls_shift/su_mean 0.000
_refine_ls_structure_factor_coef Fsqd
_refine_ls_weighting_details
;
 w=1/[\s^2^(Fo^2^)+(0.0970P)^2^+230.0000P]
 where P=(Fo^2^+2Fc^2^)/3
;
_refine_ls_weighting_scheme calc
_refine_ls_wR_factor_gt 0.1499
_refine_ls_wR_factor_ref 0.1545
_reflns_Friedel_coverage 0.000
_reflns_number_gt 3244
_reflns_number_total 3686
_reflns_threshold_expression 'I > 2\s(I)'
_cod_data_source_file ja6b12353_si_002.cif
_cod_data_source_block Fe3-Co2
_cod_depositor_comments 'Adding full bibliography for 4125446--4125448.cif.'
_cod_original_cell_volume 71683.4(10)
_cod_database_code 4125447
_shelx_space_group_comment
;
The symmetry employed for this shelxl refinement is uniquely defined
by the following loop, which should always be used as a source of
symmetry information in preference to the above space-group names.
They are only intended as comments.
;
_shelx_estimated_absorpt_t_min 0.364
_shelx_estimated_absorpt_t_max 0.364
_shelxl_version_number 2013-2

loop_
_space_group_symop_operation_xyz
'x, y, z'
'-y, x, z'
'-x, -y, z'
'y, -x, z'
'x, -z, y'
'x, -y, -z'
'x, z, -y'
'z, y, -x'
'-x, y, -z'
'-z, y, x'
'z, x, y'
'y, z, x'
'-y, -z, x'
'z, -x, -y'
'-y, z, -x'
'-z, -x, y'
'-z, x, -y'
'y, -z, -x'
'y, x, -z'
'-y, -x, -z'
'-x, z, y'
'-x, -z, -y'
'z, -y, x'
'-z, -y, -x'
'x, y+1/2, z+1/2'
'-y, x+1/2, z+1/2'
'-x, -y+1/2, z+1/2'
'y, -x+1/2, z+1/2'
'x, -z+1/2, y+1/2'
'x, -y+1/2, -z+1/2'
'x, z+1/2, -y+1/2'
'z, y+1/2, -x+1/2'
'-x, y+1/2, -z+1/2'
'-z, y+1/2, x+1/2'
'z, x+1/2, y+1/2'
'y, z+1/2, x+1/2'
'-y, -z+1/2, x+1/2'
'z, -x+1/2, -y+1/2'
'-y, z+1/2, -x+1/2'
'-z, -x+1/2, y+1/2'
'-z, x+1/2, -y+1/2'
'y, -z+1/2, -x+1/2'
'y, x+1/2, -z+1/2'
'-y, -x+1/2, -z+1/2'
'-x, z+1/2, y+1/2'
'-x, -z+1/2, -y+1/2'
'z, -y+1/2, x+1/2'
'-z, -y+1/2, -x+1/2'
'x+1/2, y, z+1/2'
'-y+1/2, x, z+1/2'
'-x+1/2, -y, z+1/2'
'y+1/2, -x, z+1/2'
'x+1/2, -z, y+1/2'
'x+1/2, -y, -z+1/2'
'x+1/2, z, -y+1/2'
'z+1/2, y, -x+1/2'
'-x+1/2, y, -z+1/2'
'-z+1/2, y, x+1/2'
'z+1/2, x, y+1/2'
'y+1/2, z, x+1/2'
'-y+1/2, -z, x+1/2'
'z+1/2, -x, -y+1/2'
'-y+1/2, z, -x+1/2'
'-z+1/2, -x, y+1/2'
'-z+1/2, x, -y+1/2'
'y+1/2, -z, -x+1/2'
'y+1/2, x, -z+1/2'
'-y+1/2, -x, -z+1/2'
'-x+1/2, z, y+1/2'
'-x+1/2, -z, -y+1/2'
'z+1/2, -y, x+1/2'
'-z+1/2, -y, -x+1/2'
'x+1/2, y+1/2, z'
'-y+1/2, x+1/2, z'
'-x+1/2, -y+1/2, z'
'y+1/2, -x+1/2, z'
'x+1/2, -z+1/2, y'
'x+1/2, -y+1/2, -z'
'x+1/2, z+1/2, -y'
'z+1/2, y+1/2, -x'
'-x+1/2, y+1/2, -z'
'-z+1/2, y+1/2, x'
'z+1/2, x+1/2, y'
'y+1/2, z+1/2, x'
'-y+1/2, -z+1/2, x'
'z+1/2, -x+1/2, -y'
'-y+1/2, z+1/2, -x'
'-z+1/2, -x+1/2, y'
'-z+1/2, x+1/2, -y'
'y+1/2, -z+1/2, -x'
'y+1/2, x+1/2, -z'
'-y+1/2, -x+1/2, -z'
'-x+1/2, z+1/2, y'
'-x+1/2, -z+1/2, -y'
'z+1/2, -y+1/2, x'
'-z+1/2, -y+1/2, -x'
'-x, -y, -z'
'y, -x, -z'
'x, y, -z'
'-y, x, -z'
'-x, z, -y'
'-x, y, z'
'-x, -z, y'
'-z, -y, x'
'x, -y, z'
'z, -y, -x'
'-z, -x, -y'
'-y, -z, -x'
'y, z, -x'
'-z, x, y'
'y, -z, x'
'z, x, -y'
'z, -x, y'
'-y, z, x'
'-y, -x, z'
'y, x, z'
'x, -z, -y'
'x, z, y'
'-z, y, -x'
'z, y, x'
'-x, -y+1/2, -z+1/2'
'y, -x+1/2, -z+1/2'
'x, y+1/2, -z+1/2'
'-y, x+1/2, -z+1/2'
'-x, z+1/2, -y+1/2'
'-x, y+1/2, z+1/2'
'-x, -z+1/2, y+1/2'
'-z, -y+1/2, x+1/2'
'x, -y+1/2, z+1/2'
'z, -y+1/2, -x+1/2'
'-z, -x+1/2, -y+1/2'
'-y, -z+1/2, -x+1/2'
'y, z+1/2, -x+1/2'
'-z, x+1/2, y+1/2'
'y, -z+1/2, x+1/2'
'z, x+1/2, -y+1/2'
'z, -x+1/2, y+1/2'
'-y, z+1/2, x+1/2'
'-y, -x+1/2, z+1/2'
'y, x+1/2, z+1/2'
'x, -z+1/2, -y+1/2'
'x, z+1/2, y+1/2'
'-z, y+1/2, -x+1/2'
'z, y+1/2, x+1/2'
'-x+1/2, -y, -z+1/2'
'y+1/2, -x, -z+1/2'
'x+1/2, y, -z+1/2'
'-y+1/2, x, -z+1/2'
'-x+1/2, z, -y+1/2'
'-x+1/2, y, z+1/2'
'-x+1/2, -z, y+1/2'
'-z+1/2, -y, x+1/2'
'x+1/2, -y, z+1/2'
'z+1/2, -y, -x+1/2'
'-z+1/2, -x, -y+1/2'
'-y+1/2, -z, -x+1/2'
'y+1/2, z, -x+1/2'
'-z+1/2, x, y+1/2'
'y+1/2, -z, x+1/2'
'z+1/2, x, -y+1/2'
'z+1/2, -x, y+1/2'
'-y+1/2, z, x+1/2'
'-y+1/2, -x, z+1/2'
'y+1/2, x, z+1/2'
'x+1/2, -z, -y+1/2'
'x+1/2, z, y+1/2'
'-z+1/2, y, -x+1/2'
'z+1/2, y, x+1/2'
'-x+1/2, -y+1/2, -z'
'y+1/2, -x+1/2, -z'
'x+1/2, y+1/2, -z'
'-y+1/2, x+1/2, -z'
'-x+1/2, z+1/2, -y'
'-x+1/2, y+1/2, z'
'-x+1/2, -z+1/2, y'
'-z+1/2, -y+1/2, x'
'x+1/2, -y+1/2, z'
'z+1/2, -y+1/2, -x'
'-z+1/2, -x+1/2, -y'
'-y+1/2, -z+1/2, -x'
'y+1/2, z+1/2, -x'
'-z+1/2, x+1/2, y'
'y+1/2, -z+1/2, x'
'z+1/2, x+1/2, -y'
'z+1/2, -x+1/2, y'
'-y+1/2, z+1/2, x'
'-y+1/2, -x+1/2, z'
'y+1/2, x+1/2, z'
'x+1/2, -z+1/2, -y'
'x+1/2, z+1/2, y'
'-z+1/2, y+1/2, -x'
'z+1/2, y+1/2, x'

loop_
_atom_site_label
_atom_site_type_symbol
_atom_site_fract_x
_atom_site_fract_y
_atom_site_fract_z
_atom_site_U_iso_or_equiv
_atom_site_adp_type
_atom_site_occupancy
_atom_site_site_symmetry_order
_atom_site_calc_flag
_atom_site_refinement_flags_posn
_atom_site_refinement_flags_adp
_atom_site_refinement_flags_occupancy
_atom_site_disorder_assembly
_atom_site_disorder_group
Fe1 Fe 0.37193(2) 0.62807(2) 0.68779(2) 0.01749(17) Uani 1 2 d S T P . .
Co2 Co 0.5000 0.5000 0.71938(3) 0.0235(2) Uani 1 8 d DS T P . .
Co1 Co 0.5000 0.5000 0.78824(3) 0.0255(3) Uani 1 8 d DS T P A .
O1 O 0.35127(4) 0.64873(4) 0.64873(4) 0.0074(6) Uani 1 6 d S T P . .
O2 O 0.41744(4) 0.63082(5) 0.66862(5) 0.0400(5) Uani 1 1 d . . . . .
O3 O 0.32769(4) 0.62326(6) 0.71009(5) 0.0500(6) Uani 1 1 d . . . . .
C4 C 0.43051(7) 0.64896(6) 0.64896(6) 0.0252(7) Uani 1 2 d S T P . .
C3 C 0.29947(6) 0.62301(9) 0.70053(6) 0.0310(7) Uani 1 2 d S T P . .
N1 N 0.39372(5) 0.60628(5) 0.73010(7) 0.0280(6) Uani 1 2 d S T P . .
C10 C 0.43031(7) 0.56969(7) 0.75572(10) 0.0414(9) Uani 1 2 d S T P . .
O5 O 0.46509(4) 0.53491(4) 0.72683(8) 0.0421(7) Uani 1 2 d S T P A .
C11 C 0.41662(6) 0.58338(6) 0.72859(9) 0.0294(7) Uani 1 2 d S T P . .
H11 H 0.4237 0.5763 0.7080 0.035 Uiso 1 2 calc R U P . .
C2 C 0.27369(6) 0.62208(10) 0.72631(6) 0.0346(8) Uani 1 2 d S T P . .
O4 O 0.46607(5) 0.53393(5) 0.78059(9) 0.0628(10) Uani 1 2 d S T P . .
C5 C 0.46655(8) 0.64686(8) 0.64686(8) 0.0359(9) Uani 1 2 d S T P . .
C6 C 0.48323(6) 0.62611(8) 0.66676(9) 0.0515(9) Uani 1 1 d . . . . .
H6 H 0.4718 0.6118 0.6805 0.062 Uiso 1 1 calc R U . . .
C12 C 0.45574(7) 0.54426(7) 0.75399(11) 0.0393(9) Uani 1 2 d S T P A .
C7 C 0.38394(7) 0.61606(7) 0.75896(9) 0.0459(10) Uani 1 2 d S T P . .
H7 H 0.3678 0.6322 0.7601 0.055 Uiso 1 2 calc R U P . .
C1 C 0.24179(7) 0.62176(10) 0.71804(7) 0.0535(9) Uani 1 1 d . . . . .
H1 H 0.2358 0.6215 0.6960 0.064 Uiso 1 1 calc R U . . .
C8 C 0.39623(9) 0.60377(9) 0.78741(12) 0.076(2) Uani 1 2 d S T P . .
H8 H 0.3887 0.6113 0.8077 0.091 Uiso 1 2 calc R U P . .
C9 C 0.41970(8) 0.58030(8) 0.78556(11) 0.0647(15) Uani 1 2 d S T P . .
H9 H 0.4286 0.5714 0.8047 0.078 Uiso 1 2 calc R U P . .
O6 O 0.5000 0.5000 0.67173(4) 0.123(5) Uani 0.3333 8 d DS T P A 1
H6A H 0.4879 0.4879 0.6596 0.184 Uiso 0.0833 2 d R U P A 1
H6B H 0.5121 0.5121 0.6596 0.184 Uiso 0.0833 2 d R U P A 1
O7 O 0.5000 0.5000 0.66766(3) 0.123(5) Uani 0.6667 8 d DS T P A 2
H7A H 0.4879 0.4879 0.6556 0.184 Uiso 0.0833 2 d R U P A 2
H7B H 0.5121 0.5121 0.6556 0.184 Uiso 0.0833 2 d R U P A 2
O9 O 0.5000 0.5000 0.83589(4) 0.105(3) Uani 0.3334 8 d DS T P A 1
H9A H 0.5171 0.5000 0.8480 0.158 Uiso 0.0833 2 d R U P A 1
H9B H 0.4829 0.5000 0.8480 0.158 Uiso 0.0833 2 d R U P A 1
O8 O 0.5000 0.5000 0.83997(4) 0.105(3) Uani 0.6667 8 d DS T P A 2
H8A H 0.5171 0.5000 0.8521 0.158 Uiso 0.0833 2 d R U P A 2
H8B H 0.4829 0.5000 0.8521 0.158 Uiso 0.0833 2 d R U P A 2

loop_
_atom_site_aniso_label
_atom_site_aniso_U_11
_atom_site_aniso_U_22
_atom_site_aniso_U_33
_atom_site_aniso_U_23
_atom_site_aniso_U_13
_atom_site_aniso_U_12
Fe1 0.01715(19) 0.01715(19) 0.0182(3) -0.00198(11) 0.00198(11) 0.00227(16)
Co2 0.0236(3) 0.0236(3) 0.0233(5) 0.000 0.000 0.000
Co1 0.0260(3) 0.0260(3) 0.0245(5) 0.000 0.000 0.000
O1 0.0074(6) 0.0074(6) 0.0074(6) 0.0004(6) -0.0004(6) -0.0004(6)
O2 0.0143(8) 0.0496(11) 0.0563(12) 0.0243(9) 0.0076(8) 0.0026(7)
O3 0.0215(9) 0.0995(18) 0.0290(10) 0.0195(10) 0.0119(8) 0.0133(10)
C4 0.0151(14) 0.0303(10) 0.0303(10) 0.0026(13) 0.0004(9) 0.0004(9)
C3 0.0267(11) 0.0396(19) 0.0267(11) -0.0020(9) 0.0112(14) 0.0020(9)
N1 0.0304(9) 0.0304(9) 0.0231(13) 0.0003(7) -0.0003(7) 0.0084(12)
C10 0.0405(13) 0.0405(13) 0.043(2) 0.0044(11) -0.0044(11) 0.0132(18)
O5 0.0326(9) 0.0326(9) 0.0613(19) -0.0003(9) 0.0003(9) 0.0092(11)
C11 0.0274(10) 0.0274(10) 0.0336(18) -0.0007(9) 0.0007(9) 0.0034(13)
C2 0.0240(11) 0.056(2) 0.0240(11) 0.0008(10) 0.0101(13) -0.0008(10)
O4 0.0627(14) 0.0627(14) 0.063(2) 0.0122(11) -0.0122(11) 0.0320(18)
C5 0.0139(14) 0.0469(14) 0.0469(14) 0.0165(17) -0.0001(11) -0.0001(11)
C6 0.0162(13) 0.062(2) 0.077(2) 0.0433(17) 0.0025(13) -0.0003(12)
C12 0.0332(12) 0.0332(12) 0.051(2) 0.0042(12) -0.0042(12) 0.0096(16)
C7 0.0553(17) 0.0553(17) 0.0271(19) -0.0008(11) 0.0008(11) 0.026(2)
C1 0.0257(14) 0.111(3) 0.0237(13) -0.0072(15) 0.0092(12) -0.0065(15)
C8 0.099(3) 0.099(3) 0.030(2) 0.0000(14) 0.0000(14) 0.056(4)
C9 0.079(2) 0.079(2) 0.036(2) 0.0078(14) -0.0078(14) 0.040(3)
O6 0.169(7) 0.169(7) 0.030(4) 0.000 0.000 0.000
O7 0.169(7) 0.169(7) 0.030(4) 0.000 0.000 0.000
O9 0.131(6) 0.131(6) 0.053(5) 0.000 0.000 0.000
O8 0.131(6) 0.131(6) 0.053(5) 0.000 0.000 0.000

loop_
_atom_type_symbol
_atom_type_description
_atom_type_scat_dispersion_real
_atom_type_scat_dispersion_imag
_atom_type_scat_source
C C 0.0181 0.0091 'International Tables Vol C Tables 4.2.6.8 and 6.1.1.4'
H H 0.0000 0.0000 'International Tables Vol C Tables 4.2.6.8 and 6.1.1.4'
Co Co -2.3653 3.6143 'International Tables Vol C Tables 4.2.6.8 and 6.1.1.4'
Fe Fe -1.1336 3.1974 'International Tables Vol C Tables 4.2.6.8 and 6.1.1.4'
N N 0.0311 0.0180 'International Tables Vol C Tables 4.2.6.8 and 6.1.1.4'
O O 0.0492 0.0322 'International Tables Vol C Tables 4.2.6.8 and 6.1.1.4'

loop_
_geom_angle_atom_site_label_1
_geom_angle_atom_site_label_2
_geom_angle_atom_site_label_3
_geom_angle
_geom_angle_site_symmetry_1
_geom_angle_site_symmetry_3
O1 Fe1 O2 93.20(8) . .
O1 Fe1 O2 93.20(8) . 115_665
O2 Fe1 O2 87.27(13) . 115_665
O1 Fe1 O3 91.32(8) . .
O2 Fe1 O3 175.45(8) . .
O2 Fe1 O3 92.02(10) 115_665 .
O1 Fe1 O3 91.32(8) . 115_665
O2 Fe1 O3 92.02(10) . 115_665
O2 Fe1 O3 175.45(8) 115_665 115_665
O3 Fe1 O3 88.34(15) . 115_665
O1 Fe1 N1 179.25(12) . .
O2 Fe1 N1 87.34(8) . .
O2 Fe1 N1 87.34(8) 115_665 .
O3 Fe1 N1 88.14(8) . .
O3 Fe1 N1 88.14(8) 115_665 .
O6 Co2 O5 98.57(10) . .
O6 Co2 O5 98.57(10) . 4_565
O5 Co2 O5 88.73(3) . 4_565
O6 Co2 O5 98.57(10) . 2_655
O5 Co2 O5 88.73(3) . 2_655
O5 Co2 O5 162.86(19) 4_565 2_655
O6 Co2 O5 98.57(10) . 3_665
O5 Co2 O5 162.86(19) . 3_665
O5 Co2 O5 88.73(3) 4_565 3_665
O5 Co2 O5 88.73(3) 2_655 3_665
O5 Co2 O7 98.57(10) . .
O5 Co2 O7 98.57(10) 4_565 .
O5 Co2 O7 98.57(10) 2_655 .
O5 Co2 O7 98.57(10) 3_665 .
O6 Co2 Co1 180.0 . .
O5 Co2 Co1 81.43(10) . .
O5 Co2 Co1 81.43(10) 4_565 .
O5 Co2 Co1 81.43(10) 2_655 .
O5 Co2 Co1 81.43(10) 3_665 .
O7 Co2 Co1 180.0 . .
O9 Co1 O4 99.05(11) . 2_655
O9 Co1 O4 99.05(11) . 4_565
O4 Co1 O4 161.9(2) 2_655 4_565
O9 Co1 O4 99.05(11) . 3_665
O4 Co1 O4 88.58(4) 2_655 3_665
O4 Co1 O4 88.58(4) 4_565 3_665
O9 Co1 O4 99.06(11) . .
O4 Co1 O4 88.58(4) 2_655 .
O4 Co1 O4 88.58(4) 4_565 .
O4 Co1 O4 161.9(2) 3_665 .
O4 Co1 O8 99.05(11) 2_655 .
O4 Co1 O8 99.05(11) 4_565 .
O4 Co1 O8 99.05(11) 3_665 .
O4 Co1 O8 99.06(11) . .
O9 Co1 Co2 180.0 . .
O4 Co1 Co2 80.95(11) 2_655 .
O4 Co1 Co2 80.95(11) 4_565 .
O4 Co1 Co2 80.95(11) 3_665 .
O4 Co1 Co2 80.94(11) . .
O8 Co1 Co2 180.0 . .
Fe1 O1 Fe1 119.928(7) . 15_656
Fe1 O1 Fe1 119.928(7) . 16_665
Fe1 O1 Fe1 119.928(7) 15_656 16_665
C4 O2 Fe1 133.94(17) . .
C3 O3 Fe1 134.34(19) . .
O2 C4 O2 127.7(3) 118 .
O2 C4 C5 116.13(15) 118 .
O2 C4 C5 116.14(15) . .
O3 C3 O3 127.4(3) . 119_656
O3 C3 C2 116.29(17) . .
O3 C3 C2 116.29(17) 119_656 .
C7 N1 C11 118.3(3) . .
C7 N1 Fe1 118.3(2) . .
C11 N1 Fe1 123.4(2) . .
C11 C10 C9 117.8(4) . .
C11 C10 C12 122.8(4) . .
C9 C10 C12 119.5(4) . .
C12 O5 Co2 124.5(3) . .
N1 C11 C10 122.9(3) . .
N1 C11 H11 118.6 . .
C10 C11 H11 118.6 . .
C1 C2 C1 119.0(3) 119_656 .
C1 C2 C3 120.48(17) 119_656 .
C1 C2 C3 120.48(17) . .
C12 O4 Co1 127.8(3) . .
C6 C5 C6 119.7(3) 118 .
C6 C5 C4 120.11(17) 118 .
C6 C5 C4 120.11(17) . .
C5 C6 C6 120.13(17) . 102_655
C5 C6 H6 119.9 . .
C6 C6 H6 119.9 102_655 .
O5 C12 O4 125.3(4) . .
O5 C12 C10 118.7(4) . .
O4 C12 C10 116.0(4) . .
N1 C7 C8 123.0(4) . .
N1 C7 H7 118.5 . .
C8 C7 H7 118.5 . .
C2 C1 C1 120.47(17) . 168_455
C2 C1 H1 119.8 . .
C1 C1 H1 119.8 168_455 .
C9 C8 C7 118.2(5) . .
C9 C8 H8 120.9 . .
C7 C8 H8 120.9 . .
C8 C9 C10 119.9(4) . .
C8 C9 H9 120.1 . .
C10 C9 H9 120.1 . .
Co2 O6 H6A 125.3 . .
Co2 O6 H6B 125.3 . .
H6A O6 H6B 109.5 . .
Co2 O7 H7A 125.3 . .
Co2 O7 H7B 125.3 . .
H7A O7 H7B 109.5 . .
Co1 O9 H9A 125.3 . .
Co1 O9 H9B 125.3 . .
H9A O9 H9B 109.5 . .
Co1 O8 H8A 125.3 . .
Co1 O8 H8B 125.3 . .
H8A O8 H8B 109.5 . .

loop_
_geom_bond_atom_site_label_1
_geom_bond_atom_site_label_2
_geom_bond_distance
_geom_bond_site_symmetry_2
Fe1 O1 2.0263(5) .
Fe1 O2 2.0544(17) .
Fe1 O2 2.0545(17) 115_665
Fe1 O3 2.0678(18) .
Fe1 O3 2.0679(18) 115_665
Fe1 N1 2.174(3) .
Co2 O6 1.9795(10) .
Co2 O5 2.074(3) .
Co2 O5 2.074(3) 4_565
Co2 O5 2.074(3) 2_655
Co2 O5 2.074(3) 3_665
Co2 O7 2.1488(10) .
Co2 Co1 2.8602(15) .
Co1 O9 1.9796(10) .
Co1 O4 2.019(3) 2_655
Co1 O4 2.019(3) 4_565
Co1 O4 2.019(3) 3_665
Co1 O4 2.019(3) .
Co1 O8 2.1491(10) .
O1 Fe1 2.0264(5) 15_656
O1 Fe1 2.0264(5) 16_665
O2 C4 1.237(2) .
O3 C3 1.238(2) .
C4 O2 1.236(2) 118
C4 C5 1.502(4) .
C3 O3 1.238(2) 119_656
C3 C2 1.515(4) .
N1 C7 1.329(5) .
N1 C11 1.347(4) .
C10 C11 1.385(5) .
C10 C9 1.388(6) .
C10 C12 1.496(5) .
O5 C12 1.255(5) .
C11 H11 0.9500 .
C2 C1 1.369(3) 119_656
C2 C1 1.369(3) .
O4 C12 1.261(5) .
C5 C6 1.381(3) 118
C5 C6 1.381(3) .
C6 C6 1.393(5) 102_655
C6 H6 0.9500 .
C7 C8 1.385(6) .
C7 H7 0.9500 .
C1 C1 1.395(5) 168_455
C1 H1 0.9500 .
C8 C9 1.381(7) .
C8 H8 0.9500 .
C9 H9 0.9500 .
O6 H6A 0.8699 .
O6 H6B 0.8699 .
O7 H7A 0.8699 .
O7 H7B 0.8699 .
O9 H9A 0.8700 .
O9 H9B 0.8700 .
O8 H8A 0.8700 .
O8 H8B 0.8700 .

loop_
_geom_torsion_atom_site_label_1
_geom_torsion_atom_site_label_2
_geom_torsion_atom_site_label_3
_geom_torsion_atom_site_label_4
_geom_torsion
_geom_torsion_site_symmetry_1
_geom_torsion_site_symmetry_4
Fe1 O2 C4 O2 -12.7(6) . 118
Fe1 O2 C4 C5 167.3(3) . .
Fe1 O3 C3 O3 6.3(7) . 119_656
Fe1 O3 C3 C2 -174.1(3) . .
C7 N1 C11 C10 0.000(2) . .
Fe1 N1 C11 C10 180.000(1) . .
C9 C10 C11 N1 0.000(2) . .
C12 C10 C11 N1 180.000(2) . .
O3 C3 C2 C1 0.4(6) . 119_656
O3 C3 C2 C1 -180.0(4) 119_656 119_656
O3 C3 C2 C1 180.0(4) . .
O3 C3 C2 C1 -0.4(6) 119_656 .
O2 C4 C5 C6 1.5(6) 118 118
O2 C4 C5 C6 -178.5(4) . 118
O2 C4 C5 C6 178.5(4) 118 .
O2 C4 C5 C6 -1.5(6) . .
C6 C5 C6 C6 2.4(6) 118 102_655
C4 C5 C6 C6 -174.5(3) . 102_655
Co2 O5 C12 O4 0.000(3) . .
Co2 O5 C12 C10 180.000(2) . .
Co1 O4 C12 O5 0.000(3) . .
Co1 O4 C12 C10 180.000(2) . .
C11 C10 C12 O5 0.000(3) . .
C9 C10 C12 O5 180.000(2) . .
C11 C10 C12 O4 180.000(2) . .
C9 C10 C12 O4 0.000(3) . .
C11 N1 C7 C8 0.000(3) . .
Fe1 N1 C7 C8 180.000(3) . .
C1 C2 C1 C1 1.3(6) 119_656 168_455
C3 C2 C1 C1 -178.3(3) . 168_455
N1 C7 C8 C9 0.000(4) . .
C7 C8 C9 C10 0.000(4) . .
C11 C10 C9 C8 0.000(3) . .
C12 C10 C9 C8 180.000(2) . .
